data_4306740
loop_
_publ_author_name
'Theocharis C. Stamatatos'
'Albert Escuer'
'Khalil A. Abboud'
'Catherine P. Raptopoulou'
'Spyros P. Perlepes'
'George Christou'

_publ_section_title
;
Unusual Structural Types in Nickel Cluster Chemistry from the Use of
Pyridyl Oximes: Ni5, Ni12Na2, and Ni14 Clusters
;
_journal_name_full 'Inorganic Chemistry'
_journal_page_first 11825
_journal_page_last 11838
_journal_paper_doi 10.1021/ic801555e
_journal_volume 47
_journal_year 2008
_chemical_formula_sum 'C58 H53 N20 Ni5 O30.5'
_chemical_formula_weight 1811.75
_chemical_name_systematic
;
 ?
;
_space_group_IT_number 2
_symmetry_cell_setting triclinic
_symmetry_space_group_name_Hall '-P 1'
_symmetry_space_group_name_H-M 'P -1'
_atom_sites_solution_hydrogens geom
_atom_sites_solution_primary direct
_atom_sites_solution_secondary difmap
_audit_creation_method SHELXL-97
_cell_angle_alpha 98.269(17)
_cell_angle_beta 96.167(16)
_cell_angle_gamma 106.223(16)
_cell_formula_units_Z 2
_cell_length_a 17.680(9)
_cell_length_b 14.989(9)
_cell_length_c 15.584(8)
_cell_measurement_reflns_used 25
_cell_measurement_temperature 298
_cell_measurement_theta_max 11.0
_cell_measurement_theta_min 5.5
_cell_volume 3877(4)
_computing_structure_refinement 'SHELXL-97 (Sheldrick, 1997)'
_computing_structure_solution 'SHELXS-97 (Sheldrick, 1997)'
_diffrn_ambient_temperature 298
_diffrn_measured_fraction_theta_full 0.990
_diffrn_measured_fraction_theta_max 0.990
_diffrn_measurement_device_type 'Crystal Logic Dual Goniometer'
_diffrn_measurement_method '\q/2\q scans'
_diffrn_radiation_monochromator graphite
_diffrn_radiation_source 'fine-focus sealed tube'
_diffrn_radiation_type MoK\a
_diffrn_radiation_wavelength 0.71073
_diffrn_reflns_av_R_equivalents 0.0232
_diffrn_reflns_av_sigmaI/netI 0.0572
_diffrn_reflns_limit_h_max 19
_diffrn_reflns_limit_h_min -19
_diffrn_reflns_limit_k_max 16
_diffrn_reflns_limit_k_min -16
_diffrn_reflns_limit_l_max 0
_diffrn_reflns_limit_l_min -17
_diffrn_reflns_number 11828
_diffrn_reflns_theta_full 23.50
_diffrn_reflns_theta_max 23.50
_diffrn_reflns_theta_min 1.66
_diffrn_standards_decay_% -0.9
_diffrn_standards_interval_count 97
_diffrn_standards_number 3
_exptl_absorpt_coefficient_mu 1.286
_exptl_absorpt_correction_type none
_exptl_crystal_colour red
_exptl_crystal_density_diffrn 1.552
_exptl_crystal_density_method 'not measured'
_exptl_crystal_description parall
_exptl_crystal_F_000 1850
_exptl_crystal_size_max 0.4
_exptl_crystal_size_mid 0.3
_exptl_crystal_size_min 0.2
_refine_diff_density_max 1.410
_refine_diff_density_min -0.844
_refine_diff_density_rms 0.097
_refine_ls_extinction_method none
_refine_ls_goodness_of_fit_ref 1.075
_refine_ls_hydrogen_treatment mixed
_refine_ls_matrix_type full
_refine_ls_number_parameters 1098
_refine_ls_number_reflns 11353
_refine_ls_number_restraints 12
_refine_ls_restrained_S_all 1.078
_refine_ls_R_factor_all 0.0797
_refine_ls_R_factor_gt 0.0564
_refine_ls_shift/su_max 0.004
_refine_ls_shift/su_mean 0.000
_refine_ls_structure_factor_coef Fsqd
_refine_ls_weighting_details 'calc w=1/[\s^2^(Fo^2^)+(0.0801P)^2^+9.0636P] where P=(Fo^2^+2Fc^2^)/3'
_refine_ls_weighting_scheme calc
_refine_ls_wR_factor_gt 0.1498
_refine_ls_wR_factor_ref 0.1678
_reflns_number_gt 8682
_reflns_number_total 11353
_reflns_threshold_expression >2sigma(I)
_cod_data_source_file ic801555e_si_002_3.cif
_cod_data_source_block pexs855
_cod_original_formula_sum 'C58 H53 N20 Ni5 O30.50'
_cod_database_code 4306740

loop_
_symmetry_equiv_pos_as_xyz
'x, y, z'
'-x, -y, -z'

loop_
_atom_site_label
_atom_site_type_symbol
_atom_site_fract_x
_atom_site_fract_y
_atom_site_fract_z
_atom_site_U_iso_or_equiv
_atom_site_adp_type
_atom_site_occupancy
_atom_site_symmetry_multiplicity
_atom_site_calc_flag
_atom_site_refinement_flags
_atom_site_disorder_assembly
_atom_site_disorder_group
Ni1 Ni 0.26121(4) 0.03417(5) 0.93223(5) 0.0383(2) Uani 1 1 d . . .
Ni2 Ni 0.33630(5) 0.04748(5) 0.75550(4) 0.0380(2) Uani 1 1 d . . .
Ni3 Ni 0.41456(4) 0.28426(5) 0.80105(5) 0.03664(19) Uani 1 1 d . . .
Ni4 Ni 0.26904(5) -0.21487(6) 0.68917(5) 0.0438(2) Uani 1 1 d . . .
Ni5 Ni 0.28558(4) 0.04709(5) 0.54914(4) 0.0368(2) Uani 1 1 d . . .
O1 O 0.2500(3) -0.0496(4) 0.8102(4) 0.0732(15) Uani 1 1 d . . .
N1 N 0.1667(3) -0.0679(4) 0.9561(4) 0.0486(13) Uani 1 1 d . . .
N2 N 0.2549(5) -0.1301(6) 0.8009(4) 0.099(3) Uani 1 1 d . . .
N3 N 0.2421(3) -0.3095(5) 0.7746(4) 0.0575(15) Uani 1 1 d . . .
O11 O 0.3315(3) -0.0237(3) 0.6352(2) 0.0450(10) Uani 1 1 d . . .
N11 N 0.2634(3) -0.3018(3) 0.5684(3) 0.0450(12) Uani 1 1 d . . .
N12 N 0.3080(3) -0.1186(3) 0.6097(3) 0.0415(11) Uani 1 1 d . . .
N13 N 0.3592(3) -0.0038(3) 0.4710(3) 0.0400(11) Uani 1 1 d . . .
O21 O 0.3485(2) 0.1171(3) 0.8800(2) 0.0392(9) Uani 1 1 d . . .
N21 N 0.2976(3) 0.1356(3) 1.0463(3) 0.0417(11) Uani 1 1 d . . .
N22 N 0.3634(3) 0.2108(3) 0.8918(3) 0.0380(11) Uani 1 1 d . . .
N23 N 0.4107(3) 0.3926(3) 0.8982(3) 0.0411(11) Uani 1 1 d . . .
O31 O 0.4031(2) 0.1633(3) 0.7089(2) 0.0348(8) Uani 1 1 d . . .
N31 N 0.4758(3) 0.3572(3) 0.7157(3) 0.0401(11) Uani 1 1 d . . .
N32 N 0.3674(3) 0.1647(3) 0.6281(3) 0.0345(10) Uani 1 1 d . . .
N33 N 0.2782(3) 0.1532(3) 0.4807(3) 0.0386(11) Uani 1 1 d . . .
O41 O 0.2327(2) 0.0914(3) 0.7192(3) 0.0457(10) Uani 1 1 d . . .
N41 N 0.1830(3) -0.0576(3) 0.4806(3) 0.0420(11) Uani 1 1 d . . .
N42 N 0.2071(3) 0.0471(3) 0.6347(3) 0.0412(11) Uani 1 1 d . . .
N43 N 0.0579(3) -0.1101(4) 0.6994(4) 0.0506(13) Uani 1 1 d . . .
OW1 O 0.3433(4) -0.0301(4) 0.9862(4) 0.0605(13) Uani 1 1 d . . .
OW2 O 0.1796(3) 0.0903(4) 0.8752(4) 0.0483(11) Uani 1 1 d . . .
0W3 O 0.4375(4) 0.0140(5) 0.7980(4) 0.0582(14) Uani 1 1 d . . .
OW4 O 0.5227(3) 0.2755(4) 0.8616(3) 0.0484(12) Uani 1 1 d . . .
OW5 O 0.3020(3) 0.2843(4) 0.7490(3) 0.0511(12) Uani 1 1 d . . .
OW6 O 0.3916(3) -0.1942(3) 0.7323(3) 0.0490(11) Uani 1 1 d . . .
OW7 O 0.1482(3) -0.2317(4) 0.6476(4) 0.0651(13) Uani 1 1 d . . .
C1 C 0.1117(5) -0.0464(5) 1.0000(5) 0.0620(19) Uani 1 1 d . . .
H1 H 0.1216 0.0159 1.0277 0.055(10) Uiso 1 1 calc R . .
C2 C 0.0400(4) -0.1120(6) 1.0071(5) 0.064(2) Uani 1 1 d . . .
H2 H 0.0037 -0.0945 1.0398 0.055(10) Uiso 1 1 calc R . .
C3 C 0.0254(5) -0.2017(6) 0.9647(5) 0.069(2) Uani 1 1 d . . .
H3 H -0.0216 -0.2476 0.9679 0.055(10) Uiso 1 1 calc R . .
C4 C 0.0803(4) -0.2248(5) 0.9170(5) 0.0594(18) Uani 1 1 d . . .
H4 H 0.0701 -0.2862 0.8869 0.055(10) Uiso 1 1 calc R . .
C5 C 0.1506(4) -0.1567(4) 0.9137(4) 0.0475(15) Uani 1 1 d . . .
C6 C 0.2079(4) -0.1803(5) 0.8579(4) 0.0520(17) Uani 1 1 d . . .
C7 C 0.2178(4) -0.2764(5) 0.8489(5) 0.0550(17) Uani 1 1 d . . .
C8 C 0.2081(5) -0.3271(6) 0.9167(5) 0.069(2) Uani 1 1 d . . .
H8 H 0.1939 -0.3023 0.9686 0.057(10) Uiso 1 1 calc R . .
C9 C 0.2201(5) -0.4162(6) 0.9055(6) 0.071(2) Uani 1 1 d . . .
H9 H 0.2122 -0.4526 0.9492 0.057(10) Uiso 1 1 calc R . .
C10 C 0.2431(5) -0.4487(6) 0.8304(5) 0.070(2) Uani 1 1 d . . .
H10 H 0.2504 -0.5083 0.8217 0.057(10) Uiso 1 1 calc R . .
C11 C 0.2558(4) -0.3939(6) 0.7671(5) 0.065(2) Uani 1 1 d . . .
H11 H 0.2745 -0.4159 0.7172 0.057(10) Uiso 1 1 calc R . .
C21 C 0.2266(4) -0.3955(5) 0.5456(5) 0.0559(17) Uani 1 1 d . . .
H21 H 0.2091 -0.4292 0.5890 0.056(10) Uiso 1 1 calc R . .
C22 C 0.2139(5) -0.4434(5) 0.4601(5) 0.066(2) Uani 1 1 d . . .
H22 H 0.1904 -0.5086 0.4471 0.056(10) Uiso 1 1 calc R . .
C23 C 0.2360(5) -0.3950(5) 0.3954(5) 0.0631(19) Uani 1 1 d . . .
H23 H 0.2270 -0.4262 0.3375 0.056(10) Uiso 1 1 calc R . .
C24 C 0.2722(4) -0.2981(5) 0.4167(4) 0.0530(16) Uani 1 1 d . . .
H24 H 0.2867 -0.2633 0.3731 0.056(10) Uiso 1 1 calc R . .
C25 C 0.2864(4) -0.2539(4) 0.5036(4) 0.0430(14) Uani 1 1 d . . .
C26 C 0.3211(4) -0.1502(4) 0.5324(4) 0.0404(13) Uani 1 1 d . . .
C27 C 0.3670(4) -0.0910(4) 0.4750(4) 0.0411(13) Uani 1 1 d . . .
C28 C 0.4199(4) -0.1241(5) 0.4284(4) 0.0523(16) Uani 1 1 d . . .
H28 H 0.4268 -0.1825 0.4338 0.046(8) Uiso 1 1 calc R . .
C29 C 0.4623(4) -0.0702(5) 0.3739(5) 0.0589(18) Uani 1 1 d . . .
H29 H 0.4966 -0.0923 0.3413 0.046(8) Uiso 1 1 calc R . .
C30 C 0.4523(4) 0.0160(5) 0.3696(5) 0.0576(17) Uani 1 1 d . . .
H30 H 0.4796 0.0536 0.3335 0.046(8) Uiso 1 1 calc R . .
C31 C 0.4016(4) 0.0473(5) 0.4191(4) 0.0489(15) Uani 1 1 d . . .
H31 H 0.3966 0.1070 0.4164 0.046(8) Uiso 1 1 calc R . .
C41 C 0.2886(4) 0.1043(5) 1.1212(4) 0.0551(17) Uani 1 1 d . . .
H41 H 0.2517 0.0458 1.1191 0.056(10) Uiso 1 1 calc R . .
C42 C 0.3305(5) 0.1530(6) 1.2016(4) 0.065(2) Uani 1 1 d . . .
H42 H 0.3213 0.1287 1.2524 0.056(10) Uiso 1 1 calc R . .
C43 C 0.3856(5) 0.2372(6) 1.2048(4) 0.068(2) Uani 1 1 d . . .
H43 H 0.4163 0.2712 1.2578 0.056(10) Uiso 1 1 calc R . .
C44 C 0.3956(4) 0.2715(5) 1.1283(4) 0.0557(17) Uani 1 1 d . . .
H44 H 0.4332 0.3294 1.1296 0.056(10) Uiso 1 1 calc R . .
C45 C 0.3502(3) 0.2208(4) 1.0493(4) 0.0407(13) Uani 1 1 d . . .
C46 C 0.3620(3) 0.2593(4) 0.9677(4) 0.0398(13) Uani 1 1 d . . .
C47 C 0.3780(3) 0.3615(4) 0.9665(4) 0.0404(13) Uani 1 1 d . . .
C48 C 0.3559(4) 0.4222(4) 1.0287(4) 0.0483(15) Uani 1 1 d . . .
H48 H 0.3322 0.4000 1.0751 0.049(9) Uiso 1 1 calc R . .
C49 C 0.3699(4) 0.5156(5) 1.0204(5) 0.0588(18) Uani 1 1 d . . .
H49 H 0.3559 0.5571 1.0616 0.049(9) Uiso 1 1 calc R . .
C50 C 0.4049(4) 0.5477(5) 0.9506(5) 0.0539(16) Uani 1 1 d . . .
H50 H 0.4159 0.6108 0.9447 0.049(9) Uiso 1 1 calc R . .
C51 C 0.4226(4) 0.4838(4) 0.8911(4) 0.0475(15) Uani 1 1 d . . .
H51 H 0.4441 0.5042 0.8428 0.049(9) Uiso 1 1 calc R . .
C61 C 0.5422(4) 0.4291(4) 0.7452(4) 0.0504(16) Uani 1 1 d . . .
H61 H 0.5538 0.4531 0.8051 0.056(10) Uiso 1 1 calc R . .
C62 C 0.5943(4) 0.4697(5) 0.6929(5) 0.0580(18) Uani 1 1 d . . .
H62 H 0.6393 0.5204 0.7166 0.056(10) Uiso 1 1 calc R . .
C63 C 0.5783(4) 0.4334(5) 0.6042(5) 0.0575(18) Uani 1 1 d . . .
H63 H 0.6127 0.4586 0.5667 0.056(10) Uiso 1 1 calc R . .
C64 C 0.5099(4) 0.3588(5) 0.5720(4) 0.0486(15) Uani 1 1 d . . .
H64 H 0.4983 0.3331 0.5124 0.056(10) Uiso 1 1 calc R . .
C65 C 0.4591(4) 0.3225(4) 0.6279(4) 0.0402(13) Uani 1 1 d . . .
C66 C 0.3879(3) 0.2394(4) 0.5942(4) 0.0382(13) Uani 1 1 d . . .
C67 C 0.3337(4) 0.2372(4) 0.5127(4) 0.0405(13) Uani 1 1 d . . .
C68 C 0.3346(4) 0.3165(5) 0.4764(4) 0.0530(16) Uani 1 1 d . . .
H68 H 0.3727 0.3742 0.4999 0.059(10) Uiso 1 1 calc R . .
C69 C 0.2790(5) 0.3090(5) 0.4054(5) 0.064(2) Uani 1 1 d . . .
H69 H 0.2789 0.3619 0.3807 0.059(10) Uiso 1 1 calc R . .
C70 C 0.2237(5) 0.2242(5) 0.3710(5) 0.0624(19) Uani 1 1 d . . .
H70 H 0.1867 0.2178 0.3217 0.059(10) Uiso 1 1 calc R . .
C71 C 0.2242(4) 0.1475(5) 0.4114(4) 0.0513(16) Uani 1 1 d . . .
H71 H 0.1854 0.0899 0.3895 0.059(10) Uiso 1 1 calc R . .
C81 C 0.1740(4) -0.1099(5) 0.4014(4) 0.0521(16) Uani 1 1 d . . .
H81 H 0.2165 -0.0990 0.3699 0.056(10) Uiso 1 1 calc R . .
C82 C 0.1039(4) -0.1801(5) 0.3640(5) 0.0585(18) Uani 1 1 d . . .
H82 H 0.1002 -0.2176 0.3098 0.056(10) Uiso 1 1 calc R . .
C83 C 0.0404(4) -0.1928(5) 0.4085(5) 0.0623(19) Uani 1 1 d . . .
H83 H -0.0074 -0.2391 0.3846 0.056(10) Uiso 1 1 calc R . .
C84 C 0.0475(4) -0.1361(5) 0.4897(5) 0.0568(17) Uani 1 1 d . . .
H84 H 0.0043 -0.1427 0.5201 0.056(10) Uiso 1 1 calc R . .
C85 C 0.1206(4) -0.0695(4) 0.5242(4) 0.0430(14) Uani 1 1 d . . .
C86 C 0.1363(4) -0.0116(4) 0.6134(4) 0.0408(13) Uani 1 1 d . . .
C87 C 0.0759(4) -0.0271(4) 0.6730(4) 0.0435(14) Uani 1 1 d . . .
C88 C 0.0384(4) 0.0401(5) 0.6962(5) 0.0568(17) Uani 1 1 d . . .
H88 H 0.0529 0.0979 0.6775 0.074(12) Uiso 1 1 calc R . .
C89 C -0.0210(5) 0.0204(6) 0.7478(5) 0.067(2) Uani 1 1 d . . .
H89 H -0.0479 0.0641 0.7633 0.074(12) Uiso 1 1 calc R . .
C90 C -0.0393(4) -0.0637(6) 0.7751(5) 0.065(2) Uani 1 1 d . . .
H90 H -0.0787 -0.0782 0.8103 0.074(12) Uiso 1 1 calc R . .
C91 C 0.0001(4) -0.1275(6) 0.7509(5) 0.0621(19) Uani 1 1 d . . .
H91 H -0.0130 -0.1849 0.7705 0.074(12) Uiso 1 1 calc R . .
N4 N 0.5295(3) 0.1514(4) 0.0477(4) 0.0547(14) Uani 1 1 d . . .
O51 O 0.4903(3) 0.0892(4) 0.0848(4) 0.0737(15) Uani 1 1 d . . .
O52 O 0.5818(3) 0.2204(4) 0.0912(4) 0.0727(15) Uani 1 1 d . . .
O53 O 0.5142(4) 0.1428(4) -0.0333(4) 0.0884(19) Uani 1 1 d . . .
N5 N 0.5625(4) 0.3868(5) 0.3487(4) 0.0695(17) Uani 1 1 d . . .
O54 O 0.5632(4) 0.3904(5) 0.2710(4) 0.0936(19) Uani 1 1 d . . .
O55 O 0.5729(8) 0.4576(6) 0.4023(6) 0.165(4) Uani 1 1 d . . .
O56 O 0.5497(4) 0.3085(5) 0.3741(4) 0.0839(18) Uani 1 1 d . . .
N6 N 0.1813(5) 0.3337(8) 0.1717(6) 0.098(3) Uani 1 1 d . . .
O57 O 0.1879(8) 0.3723(7) 0.1094(7) 0.176(5) Uani 1 1 d . . .
O58 O 0.1591(6) 0.2465(8) 0.1567(7) 0.156(4) Uani 1 1 d . . .
O59 O 0.1936(9) 0.3817(9) 0.2439(7) 0.197(6) Uani 1 1 d . . .
N7 N 0.7624(9) 0.1266(8) 0.8189(8) 0.131(4) Uani 1 1 d . . .
O60 O 0.8068(7) 0.0815(10) 0.8046(8) 0.184(6) Uani 1 1 d . . .
O61 O 0.7345(8) 0.1439(8) 0.8896(7) 0.170(4) Uani 1 1 d . . .
O62 O 0.7305(8) 0.1509(10) 0.7578(6) 0.188(6) Uani 1 1 d . . .
N8 N 0.1767(15) 0.3406(13) 0.604(2) 0.294 Uani 0.759(13) 1 d PD . .
O63 O 0.2461(8) 0.3945(7) 0.6456(7) 0.221(10) Uani 0.759(13) 1 d PD . .
N8A N 0.1365 0.2944(15) 0.5323(16) 0.318 Uani 0.241(13) 1 d PD . .
O63A O 0.0932(13) 0.254(2) 0.4616(12) 0.21(3) Uani 0.241(13) 1 d PD . .
O64 O 0.1558(5) 0.2524(6) 0.5905(7) 0.144(3) Uani 1 1 d D . .
O65 O 0.1362(6) 0.3753(8) 0.5579(8) 0.188(5) Uani 1 1 d D . .
OW8 O 0.6521(6) 0.2837(7) 0.7829(7) 0.120(3) Uani 1 1 d . . .
OW9 O 0.7864(9) 0.4325(8) 0.8605(8) 0.127(6) Uani 0.69(2) 1 d P . .
OW9A O 0.877(2) 0.398(3) 0.868(2) 0.18(2) Uani 0.31(2) 1 d P . .
OE1 O 0.1527(4) 0.2499(4) 0.9493(4) 0.0869(18) Uani 1 1 d . . .
C1E C 0.1545(7) 0.3249(7) 0.9014(9) 0.111(4) Uani 1 1 d . . .
C2E C 0.0992(10) 0.2924(11) 0.8195(10) 0.165(7) Uani 1 1 d . . .
OE2 O 0.0265(17) 0.616(2) 0.5773(19) 0.210(10) Uiso 0.50 1 d P . .
CE3 C 0.022(3) 0.590(4) 0.680(3) 0.219(18) Uiso 0.50 1 d P . .
CE4 C 0.017(3) 0.491(3) 0.665(3) 0.217(18) Uiso 0.50 1 d P . .
HW1A H 0.386(6) 0.006(7) 0.996(6) 0.09(3) Uiso 1 1 d . . .
HW1B H 0.329(6) -0.066(7) 1.017(6) 0.09(3) Uiso 1 1 d . . .
HW2A H 0.180(4) 0.088(4) 0.825(5) 0.036(19) Uiso 1 1 d . . .
HW2B H 0.173(5) 0.127(6) 0.897(6) 0.06(3) Uiso 1 1 d . . .
HW3A H 0.429(5) -0.033(5) 0.793(5) 0.05(3) Uiso 1 1 d . . .
HW3B H 0.456(5) 0.040(6) 0.839(6) 0.07(3) Uiso 1 1 d . . .
HW4A H 0.549(5) 0.266(6) 0.840(5) 0.05(3) Uiso 1 1 d . . .
HW5A H 0.292(6) 0.310(7) 0.718(6) 0.08(4) Uiso 1 1 d . . .
HW5B H 0.272(6) 0.231(8) 0.734(7) 0.10(4) Uiso 1 1 d . . .
HW6A H 0.395(4) -0.202(5) 0.775(4) 0.036 Uiso 1 1 d . . .
HW6B H 0.417(6) -0.235(7) 0.694(6) 0.10(3) Uiso 1 1 d . . .
HW7A H 0.128(5) -0.188(6) 0.676(6) 0.09(3) Uiso 1 1 d . . .
HW8A H 0.659(4) 0.242(5) 0.779(5) 0.03(2) Uiso 1 1 d . . .

loop_
_atom_site_aniso_label
_atom_site_aniso_U_11
_atom_site_aniso_U_22
_atom_site_aniso_U_33
_atom_site_aniso_U_23
_atom_site_aniso_U_13
_atom_site_aniso_U_12
Ni1 0.0435(4) 0.0375(4) 0.0347(4) 0.0079(3) 0.0065(3) 0.0124(3)
Ni2 0.0494(4) 0.0335(4) 0.0287(4) 0.0073(3) 0.0063(3) 0.0076(3)
Ni3 0.0417(4) 0.0351(4) 0.0309(4) 0.0061(3) 0.0044(3) 0.0082(3)
Ni4 0.0529(5) 0.0457(4) 0.0375(4) 0.0075(3) 0.0079(3) 0.0222(4)
Ni5 0.0434(4) 0.0362(4) 0.0295(4) 0.0074(3) 0.0049(3) 0.0093(3)
O1 0.068(3) 0.068(3) 0.075(4) -0.016(3) 0.001(3) 0.025(3)
N1 0.043(3) 0.049(3) 0.056(3) 0.021(3) 0.005(3) 0.012(2)
N2 0.133(7) 0.112(6) 0.060(4) -0.034(4) -0.044(4) 0.096(6)
N3 0.050(3) 0.082(4) 0.047(3) 0.023(3) 0.010(3) 0.025(3)
O11 0.073(3) 0.031(2) 0.031(2) 0.0040(16) 0.0027(19) 0.017(2)
N11 0.051(3) 0.037(3) 0.044(3) 0.002(2) 0.006(2) 0.011(2)
N12 0.055(3) 0.036(3) 0.034(3) 0.004(2) 0.002(2) 0.018(2)
N13 0.044(3) 0.044(3) 0.032(2) 0.005(2) 0.004(2) 0.013(2)
O21 0.047(2) 0.037(2) 0.033(2) 0.0067(17) 0.0084(17) 0.0100(18)
N21 0.048(3) 0.045(3) 0.031(3) 0.008(2) 0.005(2) 0.014(2)
N22 0.040(3) 0.039(3) 0.034(3) 0.008(2) 0.004(2) 0.011(2)
N23 0.045(3) 0.037(3) 0.035(3) 0.003(2) -0.005(2) 0.008(2)
O31 0.043(2) 0.033(2) 0.0270(19) 0.0085(15) 0.0031(16) 0.0088(16)
N31 0.046(3) 0.038(3) 0.036(3) 0.008(2) 0.004(2) 0.011(2)
N32 0.039(3) 0.034(2) 0.028(2) 0.0060(19) 0.0029(19) 0.008(2)
N33 0.044(3) 0.038(3) 0.032(2) 0.006(2) 0.001(2) 0.010(2)
O41 0.048(2) 0.049(2) 0.033(2) 0.0033(18) 0.0036(18) 0.0062(19)
N41 0.046(3) 0.042(3) 0.033(3) 0.004(2) -0.001(2) 0.009(2)
N42 0.046(3) 0.040(3) 0.034(3) 0.006(2) 0.005(2) 0.008(2)
N43 0.046(3) 0.055(3) 0.053(3) 0.015(3) 0.011(3) 0.016(3)
OW1 0.055(3) 0.055(3) 0.071(4) 0.019(3) -0.003(3) 0.017(3)
OW2 0.056(3) 0.057(3) 0.039(3) 0.013(2) 0.009(2) 0.025(2)
0W3 0.084(4) 0.058(4) 0.045(3) 0.015(3) 0.010(3) 0.037(3)
OW4 0.044(3) 0.059(3) 0.045(3) 0.015(2) 0.006(2) 0.017(2)
OW5 0.052(3) 0.047(3) 0.051(3) 0.007(2) -0.001(2) 0.013(2)
OW6 0.056(3) 0.051(3) 0.045(3) 0.014(2) 0.006(2) 0.021(2)
OW7 0.062(3) 0.074(3) 0.065(3) 0.008(3) 0.002(3) 0.035(3)
C1 0.072(5) 0.059(4) 0.058(4) 0.016(4) 0.008(4) 0.022(4)
C2 0.049(4) 0.084(6) 0.067(5) 0.029(4) 0.020(4) 0.022(4)
C3 0.051(4) 0.073(5) 0.079(5) 0.023(4) 0.009(4) 0.009(4)
C4 0.055(4) 0.053(4) 0.069(5) 0.021(4) 0.013(4) 0.007(3)
C5 0.045(3) 0.043(4) 0.053(4) 0.023(3) 0.001(3) 0.005(3)
C6 0.045(4) 0.064(4) 0.042(3) 0.033(3) 0.013(3) -0.006(3)
C7 0.048(4) 0.069(5) 0.052(4) 0.026(3) 0.015(3) 0.013(3)
C8 0.074(5) 0.086(6) 0.059(5) 0.032(4) 0.026(4) 0.029(4)
C9 0.072(5) 0.078(5) 0.077(5) 0.038(5) 0.019(4) 0.029(4)
C10 0.071(5) 0.079(5) 0.076(5) 0.028(4) 0.013(4) 0.038(4)
C11 0.063(5) 0.084(5) 0.064(5) 0.022(4) 0.014(4) 0.040(4)
C21 0.064(4) 0.045(4) 0.054(4) 0.003(3) 0.007(3) 0.012(3)
C22 0.071(5) 0.043(4) 0.071(5) -0.005(4) 0.002(4) 0.010(3)
C23 0.071(5) 0.054(4) 0.053(4) -0.012(3) 0.006(4) 0.013(4)
C24 0.062(4) 0.053(4) 0.040(3) -0.002(3) 0.007(3) 0.015(3)
C25 0.043(3) 0.042(3) 0.043(3) 0.005(3) 0.005(3) 0.013(3)
C26 0.051(3) 0.037(3) 0.035(3) 0.004(2) 0.004(3) 0.019(3)
C27 0.044(3) 0.042(3) 0.034(3) -0.002(3) 0.001(3) 0.014(3)
C28 0.054(4) 0.055(4) 0.049(4) 0.000(3) 0.004(3) 0.024(3)
C29 0.050(4) 0.070(5) 0.056(4) 0.001(4) 0.014(3) 0.022(4)
C30 0.056(4) 0.064(4) 0.052(4) 0.013(3) 0.018(3) 0.013(3)
C31 0.055(4) 0.046(4) 0.045(3) 0.011(3) 0.011(3) 0.012(3)
C41 0.064(4) 0.061(4) 0.042(4) 0.016(3) 0.012(3) 0.016(4)
C42 0.083(5) 0.079(5) 0.036(4) 0.019(4) 0.009(4) 0.024(4)
C43 0.074(5) 0.084(6) 0.032(4) 0.004(3) -0.006(3) 0.010(4)
C44 0.053(4) 0.061(4) 0.044(4) 0.003(3) 0.003(3) 0.006(3)
C45 0.039(3) 0.045(3) 0.036(3) 0.002(3) 0.006(3) 0.012(3)
C46 0.037(3) 0.048(3) 0.033(3) 0.003(3) 0.000(2) 0.014(3)
C47 0.042(3) 0.038(3) 0.037(3) 0.004(3) 0.000(3) 0.009(3)
C48 0.052(4) 0.049(4) 0.040(3) -0.003(3) 0.006(3) 0.014(3)
C49 0.065(4) 0.050(4) 0.057(4) -0.011(3) -0.009(3) 0.027(3)
C50 0.062(4) 0.037(3) 0.059(4) 0.005(3) -0.001(3) 0.014(3)
C51 0.054(4) 0.042(3) 0.045(3) 0.011(3) 0.001(3) 0.012(3)
C61 0.056(4) 0.042(3) 0.043(4) 0.008(3) -0.003(3) 0.004(3)
C62 0.052(4) 0.049(4) 0.065(5) 0.020(3) 0.006(3) -0.001(3)
C63 0.055(4) 0.053(4) 0.064(5) 0.026(3) 0.018(3) 0.005(3)
C64 0.054(4) 0.051(4) 0.043(3) 0.014(3) 0.011(3) 0.014(3)
C65 0.052(3) 0.036(3) 0.034(3) 0.014(2) 0.006(3) 0.011(3)
C66 0.045(3) 0.041(3) 0.028(3) 0.004(2) 0.005(2) 0.013(3)
C67 0.048(3) 0.044(3) 0.034(3) 0.011(3) 0.010(3) 0.018(3)
C68 0.067(4) 0.043(4) 0.042(4) 0.013(3) -0.004(3) 0.008(3)
C69 0.080(5) 0.054(4) 0.060(4) 0.028(4) -0.003(4) 0.017(4)
C70 0.069(5) 0.066(5) 0.049(4) 0.025(4) -0.008(3) 0.014(4)
C71 0.052(4) 0.048(4) 0.046(4) 0.008(3) -0.003(3) 0.006(3)
C81 0.054(4) 0.060(4) 0.039(3) 0.002(3) 0.001(3) 0.017(3)
C82 0.056(4) 0.062(4) 0.049(4) -0.003(3) 0.000(3) 0.013(3)
C83 0.054(4) 0.060(4) 0.057(4) -0.001(3) -0.010(3) 0.005(3)
C84 0.041(4) 0.070(5) 0.052(4) 0.010(3) -0.001(3) 0.009(3)
C85 0.042(3) 0.043(3) 0.043(3) 0.007(3) -0.003(3) 0.013(3)
C86 0.045(3) 0.041(3) 0.038(3) 0.009(3) 0.003(3) 0.015(3)
C87 0.039(3) 0.045(3) 0.042(3) 0.004(3) 0.000(3) 0.010(3)
C88 0.055(4) 0.058(4) 0.063(4) 0.012(3) 0.008(3) 0.025(3)
C89 0.059(4) 0.079(5) 0.068(5) 0.004(4) 0.015(4) 0.032(4)
C90 0.047(4) 0.096(6) 0.052(4) 0.009(4) 0.015(3) 0.021(4)
C91 0.053(4) 0.072(5) 0.063(4) 0.023(4) 0.013(4) 0.015(4)
N4 0.053(3) 0.059(4) 0.053(4) 0.015(3) -0.007(3) 0.020(3)
O51 0.075(3) 0.072(3) 0.074(4) 0.038(3) 0.005(3) 0.012(3)
O52 0.073(3) 0.067(3) 0.065(3) 0.011(3) -0.004(3) 0.006(3)
O53 0.114(5) 0.080(4) 0.059(3) 0.028(3) -0.022(3) 0.014(3)
N5 0.079(4) 0.082(5) 0.053(4) 0.009(4) 0.007(3) 0.037(4)
O54 0.121(5) 0.096(5) 0.064(4) 0.026(3) 0.020(4) 0.024(4)
O55 0.310(15) 0.096(6) 0.094(6) 0.005(5) 0.046(7) 0.070(8)
O56 0.125(5) 0.092(4) 0.057(3) 0.026(3) 0.031(3) 0.057(4)
N6 0.090(6) 0.133(8) 0.073(6) 0.049(6) 0.004(5) 0.023(6)
O57 0.257(13) 0.136(8) 0.126(8) 0.039(6) 0.091(8) 0.013(8)
O58 0.154(8) 0.124(7) 0.164(9) 0.041(7) -0.042(7) 0.020(7)
O59 0.321(17) 0.192(11) 0.085(6) 0.026(7) -0.037(8) 0.115(11)
N7 0.192(12) 0.148(9) 0.115(8) 0.095(8) 0.068(9) 0.096(9)
O60 0.183(10) 0.256(14) 0.219(12) 0.171(11) 0.110(9) 0.141(10)
O61 0.254(13) 0.158(9) 0.118(7) 0.067(7) 0.065(8) 0.061(9)
O62 0.241(13) 0.303(15) 0.102(7) 0.055(9) 0.050(7) 0.194(13)
N8 0.390 0.193 0.379 0.168 0.152 0.123
O63 0.50(3) 0.157(11) 0.172(12) 0.133(10) 0.226(16) 0.242(16)
N8A 0.355 0.256 0.386 0.101 0.161 0.103
O63A 0.048(17) 0.39(7) 0.12(3) 0.02(4) 0.051(18) -0.04(3)
O64 0.087(5) 0.117(7) 0.222(11) 0.027(7) 0.036(6) 0.017(5)
O65 0.145(8) 0.223(12) 0.228(12) 0.148(11) 0.006(8) 0.059(8)
OW8 0.121(7) 0.142(8) 0.148(8) 0.064(7) 0.075(6) 0.079(6)
OW9 0.151(13) 0.089(8) 0.131(10) 0.012(7) 0.058(8) 0.012(7)
OW9A 0.21(4) 0.17(3) 0.16(3) 0.03(2) 0.10(3) 0.01(3)
OE1 0.120(5) 0.069(4) 0.089(4) 0.021(3) 0.035(4) 0.046(4)
C1E 0.114(8) 0.080(7) 0.140(10) 0.044(7) -0.007(7) 0.028(6)
C2E 0.155(13) 0.153(13) 0.145(12) 0.054(10) -0.062(10) -0.006(10)

loop_
_atom_type_symbol
_atom_type_description
_atom_type_scat_dispersion_real
_atom_type_scat_dispersion_imag
_atom_type_scat_source
C C 0.0033 0.0016 'International Tables Vol C Tables 4.2.6.8 and 6.1.1.4'
H H 0.0000 0.0000 'International Tables Vol C Tables 4.2.6.8 and 6.1.1.4'
N N 0.0061 0.0033 'International Tables Vol C Tables 4.2.6.8 and 6.1.1.4'
O O 0.0106 0.0060 'International Tables Vol C Tables 4.2.6.8 and 6.1.1.4'
Ni Ni 0.3393 1.1124 'International Tables Vol C Tables 4.2.6.8 and 6.1.1.4'

loop_
_geom_angle_atom_site_label_1
_geom_angle_atom_site_label_2
_geom_angle_atom_site_label_3
_geom_angle
_geom_angle_site_symmetry_1
_geom_angle_site_symmetry_3
_geom_angle_publ_flag
O21 Ni1 N1 166.6(2) . . ?
O21 Ni1 OW2 90.56(19) . . ?
N1 Ni1 OW2 86.9(2) . . ?
O21 Ni1 N21 87.57(18) . . ?
N1 Ni1 N21 105.8(2) . . ?
OW2 Ni1 N21 96.1(2) . . ?
O21 Ni1 O1 79.3(2) . . ?
N1 Ni1 O1 87.4(2) . . ?
OW2 Ni1 O1 87.1(2) . . ?
N21 Ni1 O1 166.5(2) . . ?
O21 Ni1 OW1 90.1(2) . . ?
N1 Ni1 OW1 91.8(2) . . ?
OW2 Ni1 OW1 177.1(2) . . ?
N21 Ni1 OW1 86.8(2) . . ?
O1 Ni1 OW1 90.2(2) . . ?
O11 Ni2 O21 175.78(17) . . ?
O11 Ni2 0W3 90.0(2) . . ?
O21 Ni2 0W3 85.8(2) . . ?
O11 Ni2 O31 84.62(16) . . ?
O21 Ni2 O31 95.39(15) . . ?
0W3 Ni2 O31 91.4(2) . . ?
O11 Ni2 O1 103.08(19) . . ?
O21 Ni2 O1 77.80(18) . . ?
0W3 Ni2 O1 100.2(2) . . ?
O31 Ni2 O1 166.03(18) . . ?
O11 Ni2 O41 94.00(17) . . ?
O21 Ni2 O41 90.22(16) . . ?
0W3 Ni2 O41 175.7(2) . . ?
O31 Ni2 O41 87.44(15) . . ?
O1 Ni2 O41 80.48(19) . . ?
N22 Ni3 N31 174.68(19) . . ?
N22 Ni3 OW5 88.1(2) . . ?
N31 Ni3 OW5 97.2(2) . . ?
N22 Ni3 N23 78.18(19) . . ?
N31 Ni3 N23 102.2(2) . . ?
OW5 Ni3 N23 85.7(2) . . ?
N22 Ni3 OW4 86.2(2) . . ?
N31 Ni3 OW4 88.5(2) . . ?
OW5 Ni3 OW4 174.3(2) . . ?
N23 Ni3 OW4 93.7(2) . . ?
N22 Ni3 O31 94.56(17) . . ?
N31 Ni3 O31 85.49(17) . . ?
OW5 Ni3 O31 89.70(18) . . ?
N23 Ni3 O31 171.53(17) . . ?
OW4 Ni3 O31 90.12(19) . . ?
N12 Ni4 N3 174.0(2) . . ?
N12 Ni4 N2 102.6(3) . . ?
N3 Ni4 N2 77.4(3) . . ?
N12 Ni4 OW7 93.6(2) . . ?
N3 Ni4 OW7 92.3(2) . . ?
N2 Ni4 OW7 84.9(3) . . ?
N12 Ni4 N11 77.26(19) . . ?
N3 Ni4 N11 103.8(2) . . ?
N2 Ni4 N11 170.3(2) . . ?
OW7 Ni4 N11 85.5(2) . . ?
N12 Ni4 OW6 85.68(19) . . ?
N3 Ni4 OW6 88.4(2) . . ?
N2 Ni4 OW6 94.0(3) . . ?
OW7 Ni4 OW6 178.5(2) . . ?
N11 Ni4 OW6 95.6(2) . . ?
N42 Ni5 O11 82.61(19) . . ?
N42 Ni5 N33 104.8(2) . . ?
O11 Ni5 N33 159.52(18) . . ?
N42 Ni5 N32 90.62(19) . . ?
O11 Ni5 N32 83.04(17) . . ?
N33 Ni5 N32 77.89(18) . . ?
N42 Ni5 N13 158.55(19) . . ?
O11 Ni5 N13 81.06(18) . . ?
N33 Ni5 N13 95.23(19) . . ?
N32 Ni5 N13 101.07(19) . . ?
N42 Ni5 N41 78.0(2) . . ?
O11 Ni5 N41 102.42(18) . . ?
N33 Ni5 N41 97.82(19) . . ?
N32 Ni5 N41 166.45(19) . . ?
N13 Ni5 N41 92.1(2) . . ?
N2 O1 Ni1 123.3(5) . . ?
N2 O1 Ni2 115.1(6) . . ?
Ni1 O1 Ni2 98.3(2) . . ?
C1 N1 C5 117.7(6) . . ?
C1 N1 Ni1 121.6(5) . . ?
C5 N1 Ni1 119.6(4) . . ?
O1 N2 C6 108.7(7) . . ?
O1 N2 Ni4 129.3(7) . . ?
C6 N2 Ni4 114.7(6) . . ?
C11 N3 C7 118.5(6) . . ?
C11 N3 Ni4 125.7(5) . . ?
C7 N3 Ni4 115.3(5) . . ?
N12 O11 Ni2 126.5(3) . . ?
N12 O11 Ni5 114.3(3) . . ?
Ni2 O11 Ni5 106.05(18) . . ?
C21 N11 C25 117.6(5) . . ?
C21 N11 Ni4 126.9(5) . . ?
C25 N11 Ni4 114.2(4) . . ?
C26 N12 O11 116.2(5) . . ?
C26 N12 Ni4 117.9(4) . . ?
O11 N12 Ni4 125.2(3) . . ?
C31 N13 C27 118.0(5) . . ?
C31 N13 Ni5 122.7(4) . . ?
C27 N13 Ni5 119.2(4) . . ?
N22 O21 Ni1 121.9(3) . . ?
N22 O21 Ni2 117.3(3) . . ?
Ni1 O21 Ni2 104.18(17) . . ?
C41 N21 C45 118.1(5) . . ?
C41 N21 Ni1 116.4(4) . . ?
C45 N21 Ni1 122.0(4) . . ?
C46 N22 O21 121.0(5) . . ?
C46 N22 Ni3 117.4(4) . . ?
O21 N22 Ni3 119.9(3) . . ?
C47 N23 C51 118.9(5) . . ?
C47 N23 Ni3 113.3(4) . . ?
C51 N23 Ni3 126.5(4) . . ?
N32 O31 Ni2 109.3(3) . . ?
N32 O31 Ni3 113.6(3) . . ?
Ni2 O31 Ni3 107.51(16) . . ?
C61 N31 C65 117.6(5) . . ?
C61 N31 Ni3 120.8(4) . . ?
C65 N31 Ni3 120.4(4) . . ?
C66 N32 O31 120.2(4) . . ?
C66 N32 Ni5 116.5(4) . . ?
O31 N32 Ni5 123.1(3) . . ?
C71 N33 C67 118.4(5) . . ?
C71 N33 Ni5 127.2(4) . . ?
C67 N33 Ni5 114.4(4) . . ?
N42 O41 Ni2 103.1(3) . . ?
C81 N41 C85 118.9(5) . . ?
C81 N41 Ni5 127.8(4) . . ?
C85 N41 Ni5 113.3(4) . . ?
C86 N42 O41 119.2(5) . . ?
C86 N42 Ni5 118.7(4) . . ?
O41 N42 Ni5 120.4(4) . . ?
C87 N43 C91 117.5(6) . . ?
Ni1 OW1 HW1A 109(7) . . ?
Ni1 OW1 HW1B 119(7) . . ?
HW1A OW1 HW1B 121(10) . . ?
Ni1 OW2 HW2A 113(5) . . ?
Ni1 OW2 HW2B 120(8) . . ?
HW2A OW2 HW2B 117(9) . . ?
Ni2 0W3 HW3A 109(7) . . ?
Ni2 0W3 HW3B 112(8) . . ?
HW3A 0W3 HW3B 117(10) . . ?
Ni3 OW4 HW4A 123(7) . . ?
Ni3 OW5 HW5A 128(8) . . ?
Ni3 OW5 HW5B 112(7) . . ?
HW5A OW5 HW5B 105(10) . . ?
Ni4 OW6 HW6A 108(6) . . ?
Ni4 OW6 HW6B 115(5) . . ?
HW6A OW6 HW6B 111(8) . . ?
Ni4 OW7 HW7A 116(6) . . ?
N1 C1 C2 123.9(7) . . ?
N1 C1 H1 118.1 . . ?
C2 C1 H1 118.1 . . ?
C3 C2 C1 117.4(7) . . ?
C3 C2 H2 121.3 . . ?
C1 C2 H2 121.3 . . ?
C2 C3 C4 119.7(7) . . ?
C2 C3 H3 120.2 . . ?
C4 C3 H3 120.2 . . ?
C3 C4 C5 119.9(7) . . ?
C3 C4 H4 120.0 . . ?
C5 C4 H4 120.0 . . ?
N1 C5 C4 121.4(7) . . ?
N1 C5 C6 118.6(5) . . ?
C4 C5 C6 119.9(6) . . ?
N2 C6 C5 132.6(6) . . ?
N2 C6 C7 108.0(6) . . ?
C5 C6 C7 119.2(5) . . ?
N3 C7 C8 121.3(7) . . ?
N3 C7 C6 117.4(6) . . ?
C8 C7 C6 121.1(7) . . ?
C7 C8 C9 118.7(8) . . ?
C7 C8 H8 120.7 . . ?
C9 C8 H8 120.7 . . ?
C10 C9 C8 119.2(7) . . ?
C10 C9 H9 120.4 . . ?
C8 C9 H9 120.4 . . ?
C9 C10 C11 119.9(8) . . ?
C9 C10 H10 120.0 . . ?
C11 C10 H10 120.0 . . ?
N3 C11 C10 122.3(7) . . ?
N3 C11 H11 118.8 . . ?
C10 C11 H11 118.8 . . ?
N11 C21 C22 122.5(7) . . ?
N11 C21 H21 118.7 . . ?
C22 C21 H21 118.7 . . ?
C23 C22 C21 119.6(7) . . ?
C23 C22 H22 120.2 . . ?
C21 C22 H22 120.2 . . ?
C22 C23 C24 119.0(7) . . ?
C22 C23 H23 120.5 . . ?
C24 C23 H23 120.5 . . ?
C25 C24 C23 119.3(7) . . ?
C25 C24 H24 120.4 . . ?
C23 C24 H24 120.4 . . ?
N11 C25 C24 121.9(6) . . ?
N11 C25 C26 114.7(5) . . ?
C24 C25 C26 123.2(6) . . ?
N12 C26 C25 114.1(5) . . ?
N12 C26 C27 125.1(5) . . ?
C25 C26 C27 120.8(5) . . ?
N13 C27 C28 120.5(6) . . ?
N13 C27 C26 119.8(5) . . ?
C28 C27 C26 119.6(6) . . ?
C29 C28 C27 120.2(6) . . ?
C29 C28 H28 119.9 . . ?
C27 C28 H28 119.9 . . ?
C30 C29 C28 118.2(6) . . ?
C30 C29 H29 120.9 . . ?
C28 C29 H29 120.9 . . ?
C29 C30 C31 119.7(7) . . ?
C29 C30 H30 120.2 . . ?
C31 C30 H30 120.2 . . ?
N13 C31 C30 123.4(6) . . ?
N13 C31 H31 118.3 . . ?
C30 C31 H31 118.3 . . ?
N21 C41 C42 124.1(7) . . ?
N21 C41 H41 118.0 . . ?
C42 C41 H41 118.0 . . ?
C43 C42 C41 118.2(7) . . ?
C43 C42 H42 120.9 . . ?
C41 C42 H42 120.9 . . ?
C42 C43 C44 118.8(7) . . ?
C42 C43 H43 120.6 . . ?
C44 C43 H43 120.6 . . ?
C43 C44 C45 120.7(7) . . ?
C43 C44 H44 119.7 . . ?
C45 C44 H44 119.7 . . ?
N21 C45 C44 120.1(6) . . ?
N21 C45 C46 120.3(5) . . ?
C44 C45 C46 119.6(6) . . ?
N22 C46 C45 125.6(5) . . ?
N22 C46 C47 112.6(5) . . ?
C45 C46 C47 121.7(5) . . ?
N23 C47 C48 120.8(6) . . ?
N23 C47 C46 116.3(5) . . ?
C48 C47 C46 122.7(6) . . ?
C49 C48 C47 119.0(6) . . ?
C49 C48 H48 120.5 . . ?
C47 C48 H48 120.5 . . ?
C48 C49 C50 120.0(6) . . ?
C48 C49 H49 120.0 . . ?
C50 C49 H49 120.0 . . ?
C51 C50 C49 117.7(6) . . ?
C51 C50 H50 121.1 . . ?
C49 C50 H50 121.1 . . ?
N23 C51 C50 123.5(6) . . ?
N23 C51 H51 118.2 . . ?
C50 C51 H51 118.2 . . ?
N31 C61 C62 124.3(6) . . ?
N31 C61 H61 117.8 . . ?
C62 C61 H61 117.8 . . ?
C61 C62 C63 118.2(6) . . ?
C61 C62 H62 120.9 . . ?
C63 C62 H62 120.9 . . ?
C62 C63 C64 118.7(6) . . ?
C62 C63 H63 120.6 . . ?
C64 C63 H63 120.6 . . ?
C65 C64 C63 120.2(6) . . ?
C65 C64 H64 119.9 . . ?
C63 C64 H64 119.9 . . ?
N31 C65 C64 121.1(6) . . ?
N31 C65 C66 118.5(5) . . ?
C64 C65 C66 120.2(5) . . ?
N32 C66 C65 125.8(5) . . ?
N32 C66 C67 114.2(5) . . ?
C65 C66 C67 120.0(5) . . ?
N33 C67 C68 121.4(6) . . ?
N33 C67 C66 114.9(5) . . ?
C68 C67 C66 123.4(6) . . ?
C69 C68 C67 119.2(6) . . ?
C69 C68 H68 120.4 . . ?
C67 C68 H68 120.4 . . ?
C70 C69 C68 120.0(6) . . ?
C70 C69 H69 120.0 . . ?
C68 C69 H69 120.0 . . ?
C69 C70 C71 118.4(6) . . ?
C69 C70 H70 120.8 . . ?
C71 C70 H70 120.8 . . ?
N33 C71 C70 122.5(6) . . ?
N33 C71 H71 118.7 . . ?
C70 C71 H71 118.7 . . ?
N41 C81 C82 122.6(6) . . ?
N41 C81 H81 118.7 . . ?
C82 C81 H81 118.7 . . ?
C83 C82 C81 118.5(7) . . ?
C83 C82 H82 120.7 . . ?
C81 C82 H82 120.7 . . ?
C82 C83 C84 119.7(7) . . ?
C82 C83 H83 120.1 . . ?
C84 C83 H83 120.1 . . ?
C85 C84 C83 118.3(7) . . ?
C85 C84 H84 120.8 . . ?
C83 C84 H84 120.8 . . ?
N41 C85 C84 121.8(6) . . ?
N41 C85 C86 115.7(5) . . ?
C84 C85 C86 122.4(6) . . ?
N42 C86 C87 124.6(5) . . ?
N42 C86 C85 114.3(5) . . ?
C87 C86 C85 121.0(5) . . ?
N43 C87 C88 122.5(6) . . ?
N43 C87 C86 116.5(5) . . ?
C88 C87 C86 121.0(6) . . ?
C87 C88 C89 119.1(7) . . ?
C87 C88 H88 120.4 . . ?
C89 C88 H88 120.4 . . ?
C90 C89 C88 118.6(7) . . ?
C90 C89 H89 120.7 . . ?
C88 C89 H89 120.7 . . ?
C89 C90 C91 120.0(7) . . ?
C89 C90 H90 120.0 . . ?
C91 C90 H90 120.0 . . ?
N43 C91 C90 122.3(7) . . ?
N43 C91 H91 118.8 . . ?
C90 C91 H91 118.8 . . ?
O52 N4 O53 120.7(6) . . ?
O52 N4 O51 120.2(6) . . ?
O53 N4 O51 119.0(6) . . ?
O55 N5 O54 120.9(8) . . ?
O55 N5 O56 118.9(7) . . ?
O54 N5 O56 120.2(7) . . ?
O57 N6 O59 118.6(13) . . ?
O57 N6 O58 116.9(12) . . ?
O59 N6 O58 124.5(11) . . ?
O60 N7 O62 118.2(13) . . ?
O60 N7 O61 128.6(11) . . ?
O62 N7 O61 112.5(12) . . ?
O65 N8 O64 114.9(17) . . ?
O65 N8 N8A 59.0(13) . . ?
O64 N8 N8A 59.7(13) . . ?
O65 N8 O63 118.2(15) . . ?
O64 N8 O63 124.5(17) . . ?
N8A N8 O63 146(3) . . ?
O65 N8A O63A 115.3(18) . . ?
O65 N8A O64 115.5(18) . . ?
O63A N8A O64 124.2(19) . . ?
O65 N8A N8 59.5(13) . . ?
O63A N8A N8 175(2) . . ?
O64 N8A N8 59.9(12) . . ?
N8A O64 N8 60.4(16) . . ?
N8A O65 N8 61.5(16) . . ?
OE1 C1E C2E 111.6(10) . . ?
CE4 CE3 OE2 102(4) . . ?

loop_
_geom_bond_atom_site_label_1
_geom_bond_atom_site_label_2
_geom_bond_distance
_geom_bond_site_symmetry_2
_geom_bond_publ_flag
Ni1 O21 2.020(4) . ?
Ni1 N1 2.035(5) . ?
Ni1 OW2 2.049(5) . ?
Ni1 N21 2.078(5) . ?
Ni1 O1 2.080(5) . ?
Ni1 OW1 2.119(5) . ?
Ni2 O11 2.000(4) . ?
Ni2 O21 2.025(4) . ?
Ni2 0W3 2.058(6) . ?
Ni2 O31 2.083(4) . ?
Ni2 O1 2.138(6) . ?
Ni2 O41 2.161(4) . ?
Ni3 N22 2.048(5) . ?
Ni3 N31 2.050(5) . ?
Ni3 OW5 2.067(5) . ?
Ni3 N23 2.076(5) . ?
Ni3 OW4 2.086(5) . ?
Ni3 O31 2.092(4) . ?
Ni4 N12 2.057(5) . ?
Ni4 N3 2.078(6) . ?
Ni4 N2 2.084(7) . ?
Ni4 OW7 2.099(5) . ?
Ni4 N11 2.106(5) . ?
Ni4 OW6 2.120(5) . ?
Ni5 N42 2.025(5) . ?
Ni5 O11 2.060(4) . ?
Ni5 N33 2.064(5) . ?
Ni5 N32 2.070(5) . ?
Ni5 N13 2.095(5) . ?
Ni5 N41 2.099(5) . ?
O1 N2 1.222(9) . ?
N1 C1 1.331(9) . ?
N1 C5 1.336(8) . ?
N2 C6 1.431(11) . ?
N3 C11 1.344(10) . ?
N3 C7 1.354(9) . ?
O11 N12 1.351(6) . ?
N11 C21 1.348(8) . ?
N11 C25 1.355(8) . ?
N12 C26 1.299(7) . ?
N13 C31 1.337(8) . ?
N13 C27 1.361(8) . ?
O21 N22 1.337(6) . ?
N21 C41 1.328(8) . ?
N21 C45 1.344(8) . ?
N22 C46 1.304(7) . ?
N23 C47 1.345(8) . ?
N23 C51 1.347(8) . ?
O31 N32 1.351(6) . ?
N31 C61 1.337(8) . ?
N31 C65 1.361(7) . ?
N32 C66 1.284(7) . ?
N33 C71 1.338(8) . ?
N33 C67 1.349(8) . ?
O41 N42 1.354(6) . ?
N41 C81 1.332(8) . ?
N41 C85 1.340(8) . ?
N42 C86 1.289(8) . ?
N43 C87 1.331(8) . ?
N43 C91 1.358(9) . ?
OW1 HW1A 0.79(10) . ?
OW1 HW1B 0.79(10) . ?
OW2 HW2A 0.78(7) . ?
OW2 HW2B 0.66(8) . ?
0W3 HW3A 0.67(7) . ?
0W3 HW3B 0.70(9) . ?
OW4 HW4A 0.64(7) . ?
OW5 HW5A 0.69(9) . ?
OW5 HW5B 0.81(11) . ?
OW6 HW6A 0.69(6) . ?
OW6 HW6B 1.03(10) . ?
OW7 HW7A 0.91(9) . ?
C1 C2 1.396(10) . ?
C1 H1 0.9300 . ?
C2 C3 1.351(11) . ?
C2 H2 0.9300 . ?
C3 C4 1.372(11) . ?
C3 H3 0.9300 . ?
C4 C5 1.382(9) . ?
C4 H4 0.9300 . ?
C5 C6 1.486(10) . ?
C6 C7 1.487(10) . ?
C7 C8 1.385(10) . ?
C8 C9 1.401(11) . ?
C8 H8 0.9300 . ?
C9 C10 1.349(11) . ?
C9 H9 0.9300 . ?
C10 C11 1.369(11) . ?
C10 H10 0.9300 . ?
C11 H11 0.9300 . ?
C21 C22 1.383(10) . ?
C21 H21 0.9300 . ?
C22 C23 1.355(11) . ?
C22 H22 0.9300 . ?
C23 C24 1.387(10) . ?
C23 H23 0.9300 . ?
C24 C25 1.382(9) . ?
C24 H24 0.9300 . ?
C25 C26 1.484(8) . ?
C26 C27 1.493(8) . ?
C27 C28 1.398(9) . ?
C28 C29 1.390(10) . ?
C28 H28 0.9300 . ?
C29 C30 1.362(10) . ?
C29 H29 0.9300 . ?
C30 C31 1.378(9) . ?
C30 H30 0.9300 . ?
C31 H31 0.9300 . ?
C41 C42 1.373(10) . ?
C41 H41 0.9300 . ?
C42 C43 1.353(11) . ?
C42 H42 0.9300 . ?
C43 C44 1.374(10) . ?
C43 H43 0.9300 . ?
C44 C45 1.383(9) . ?
C44 H44 0.9300 . ?
C45 C46 1.481(8) . ?
C46 C47 1.481(8) . ?
C47 C48 1.395(8) . ?
C48 C49 1.381(10) . ?
C48 H48 0.9300 . ?
C49 C50 1.389(10) . ?
C49 H49 0.9300 . ?
C50 C51 1.361(9) . ?
C50 H50 0.9300 . ?
C51 H51 0.9300 . ?
C61 C62 1.368(9) . ?
C61 H61 0.9300 . ?
C62 C63 1.379(10) . ?
C62 H62 0.9300 . ?
C63 C64 1.384(9) . ?
C63 H63 0.9300 . ?
C64 C65 1.376(8) . ?
C64 H64 0.9300 . ?
C65 C66 1.486(8) . ?
C66 C67 1.497(8) . ?
C67 C68 1.384(8) . ?
C68 C69 1.368(9) . ?
C68 H68 0.9300 . ?
C69 C70 1.362(10) . ?
C69 H69 0.9300 . ?
C70 C71 1.389(9) . ?
C70 H70 0.9300 . ?
C71 H71 0.9300 . ?
C81 C82 1.387(9) . ?
C81 H81 0.9300 . ?
C82 C83 1.365(10) . ?
C82 H82 0.9300 . ?
C83 C84 1.391(10) . ?
C83 H83 0.9300 . ?
C84 C85 1.390(9) . ?
C84 H84 0.9300 . ?
C85 C86 1.483(8) . ?
C86 C87 1.480(9) . ?
C87 C88 1.381(9) . ?
C88 C89 1.383(10) . ?
C88 H88 0.9300 . ?
C89 C90 1.354(11) . ?
C89 H89 0.9300 . ?
C90 C91 1.366(11) . ?
C90 H90 0.9300 . ?
C91 H91 0.9300 . ?
N4 O52 1.230(7) . ?
N4 O53 1.243(8) . ?
N4 O51 1.249(7) . ?
N5 O55 1.208(10) . ?
N5 O54 1.220(8) . ?
N5 O56 1.261(9) . ?
N6 O57 1.200(11) . ?
N6 O59 1.207(13) . ?
N6 O58 1.233(12) . ?
N7 O60 1.188(13) . ?
N7 O62 1.207(12) . ?
N7 O61 1.278(13) . ?
N8 O65 1.230(16) . ?
N8 O64 1.249(16) . ?
N8 N8A 1.26(3) . ?
N8 O63 1.304(17) . ?
N8A O65 1.223(19) . ?
N8A O63A 1.238(17) . ?
N8A O64 1.246(18) . ?
OW8 HW8A 0.66(6) . ?
OW9 OW9A 1.80(4) . ?
OE1 C1E 1.430(11) . ?
C1E C2E 1.453(16) . ?
OE2 CE3 1.71(5) . ?
CE3 CE4 1.44(5) . ?
